data_4025891
loop_
_publ_author_name
'Thanh Luu'
'Boris J. Medos'
'Erin R. Graham'
'Danielle M. Vallee'
'Robert McDonald'
'Michael J. Ferguson'
'Rik R. Tykwinski'

_publ_contact_author_address
; Friedrich-Alexander-Universitat Erlangen
  Department Chemie und Pharmazie
  Geschaftsstelle
  Egerlandstr. 3
  91058 Erlangen
  Germany
;
_publ_contact_author_email rik.tykwinski@chemie.uni-erlangen.de
_publ_contact_author_fax +49(9131)8522540
_publ_contact_author_name 'Dr. Rik R. Tykwinski'
_publ_contact_author_phone +49(9131)8526865
_publ_section_title
;
 Reactions of Terminal Polyynes with Benzyl Azide
;
_journal_name_full 'Journal of Organic Chemistry'
_journal_page_first 8498
_journal_page_last 8507
_journal_paper_doi 10.1021/jo101870y
_journal_volume 75
_journal_year 2010
_chemical_formula_moiety 'C34 H33 N3 O Si'
_chemical_formula_sum 'C34 H33 N3 O Si'
_chemical_formula_weight 527.72
_chemical_name_systematic
;
 ?
;
_space_group_IT_number 9
_symmetry_cell_setting monoclinic
_symmetry_space_group_name_Hall 'C -2yc'
_symmetry_space_group_name_H-M 'C 1 c 1'
_atom_sites_solution_hydrogens geom
_atom_sites_solution_primary direct
_atom_sites_solution_secondary difmap
_audit_creation_method SHELXL-97
_cell_angle_alpha 90.00
_cell_angle_beta 99.865(5)
_cell_angle_gamma 90.00
_cell_formula_units_Z 8
_cell_length_a 45.300(8)
_cell_length_b 10.1710(17)
_cell_length_c 13.213(2)
_cell_measurement_reflns_used 3671
_cell_measurement_temperature 193(2)
_cell_measurement_theta_max 20.51
_cell_measurement_theta_min 2.43
_cell_volume 5997.8(17)
_computing_cell_refinement 'Bruker SAINT (Bruker, 1997)'
_computing_data_collection 'Bruker SMART (Bruker, 1997)'
_computing_data_reduction 'Bruker SAINT (Bruker, 1997)'
_computing_molecular_graphics 'Bruker SHELXTL (Bruker, 1997)'
_computing_publication_material 'Bruker SHELXTL (Bruker, 1997)'
_computing_structure_refinement 'SHELXL-97 (Sheldrick, 1997)'
_computing_structure_solution 'SHELXS-97 (Sheldrick, 1990)'
_diffrn_ambient_temperature 193(2)
_diffrn_detector_area_resol_mean 8.192
_diffrn_measured_fraction_theta_full 0.983
_diffrn_measured_fraction_theta_max 0.983
_diffrn_measurement_device_type 'Bruker PLATFORM diffractometer/SMART 1000 CCD area detector'
_diffrn_measurement_method '\w scans'
_diffrn_radiation_monochromator graphite
_diffrn_radiation_source 'fine-focus sealed tube'
_diffrn_radiation_type MoK\a
_diffrn_radiation_wavelength 0.71073
_diffrn_reflns_av_R_equivalents 0.0000
_diffrn_reflns_av_sigmaI/netI 0.0677
_diffrn_reflns_limit_h_max 52
_diffrn_reflns_limit_h_min -53
_diffrn_reflns_limit_k_max 12
_diffrn_reflns_limit_k_min 0
_diffrn_reflns_limit_l_max 15
_diffrn_reflns_limit_l_min 0
_diffrn_reflns_number 8809
_diffrn_reflns_theta_full 25.00
_diffrn_reflns_theta_max 25.00
_diffrn_reflns_theta_min 1.83
_diffrn_standards_decay_% 0
_diffrn_standards_interval_time 0
_diffrn_standards_number 0
_exptl_absorpt_coefficient_mu 0.108
_exptl_absorpt_correction_T_max 0.9914
_exptl_absorpt_correction_T_min 0.9398
_exptl_absorpt_correction_type multi-scan
_exptl_absorpt_process_details 'TWINABS (Sheldrick, 2002)'
_exptl_crystal_colour colorless
_exptl_crystal_density_diffrn 1.169
_exptl_crystal_density_method 'not measured'
_exptl_crystal_description plate
_exptl_crystal_F_000 2240
_exptl_crystal_size_max 0.58
_exptl_crystal_size_mid 0.57
_exptl_crystal_size_min 0.08
_refine_diff_density_max 0.309
_refine_diff_density_min -0.152
_refine_diff_density_rms 0.037
_refine_ls_abs_structure_details 'Flack H D (1983), Acta Cryst. A39, 876-881'
_refine_ls_abs_structure_Flack 0.15(11)
_refine_ls_extinction_method none
_refine_ls_goodness_of_fit_ref 0.869
_refine_ls_hydrogen_treatment constr
_refine_ls_matrix_type full
_refine_ls_number_parameters 704
_refine_ls_number_reflns 8809
_refine_ls_number_restraints 2
_refine_ls_restrained_S_all 0.869
_refine_ls_R_factor_all 0.0754
_refine_ls_R_factor_gt 0.0436
_refine_ls_shift/su_max 0.000
_refine_ls_shift/su_mean 0.000
_refine_ls_structure_factor_coef Fsqd
_refine_ls_weighting_details 'calc w=1/[\s^2^(Fo^2^)+(0.0492P)^2^+0.0000P] where P=(Fo^2^+2Fc^2^)/3'
_refine_ls_weighting_scheme calc
_refine_ls_wR_factor_gt 0.0885
_refine_ls_wR_factor_ref 0.0956
_reflns_number_gt 5665
_reflns_number_total 8809
_reflns_threshold_expression I>2\s(I)
_cod_data_source_file jo101870y_si_006.cif
_cod_data_source_block 3l
_cod_depositor_comments
;
The following automatic conversions were performed:

'_symmetry_cell_setting' value 'Monoclinic' changed to 'monoclinic'
according to the built-in table from CIF Core dictionary named
'cif_core.dic' version 2.4.1 from 2010-06-29.

Automatic conversion script
Id: cif_fix_values 1646 2011-03-28 12:23:43Z adriana 
;
_cod_original_cell_volume 5998.0(17)
_cod_original_sg_symbol_H-M 'C c'
_cod_database_code 4025891

loop_
_symmetry_equiv_pos_as_xyz
'x, y, z'
'x, -y, z+1/2'
'x+1/2, y+1/2, z'
'x+1/2, -y+1/2, z+1/2'

loop_
_atom_site_label
_atom_site_type_symbol
_atom_site_fract_x
_atom_site_fract_y
_atom_site_fract_z
_atom_site_U_iso_or_equiv
_atom_site_adp_type
_atom_site_occupancy
_atom_site_symmetry_multiplicity
_atom_site_calc_flag
_atom_site_refinement_flags
_atom_site_disorder_assembly
_atom_site_disorder_group
Si1A Si 0.13062(3) 0.27285(13) 0.11749(9) 0.0476(4) Uani 1 1 d . . .
O1A O 0.15430(8) 0.2775(3) 0.2261(2) 0.0513(9) Uani 1 1 d . . .
N1A N 0.29136(9) 0.2692(4) 1.0034(3) 0.0421(10) Uani 1 1 d . . .
N2A N 0.29522(10) 0.3992(4) 0.9941(3) 0.0550(12) Uani 1 1 d . . .
N3A N 0.27966(10) 0.4355(3) 0.9052(3) 0.0552(12) Uani 1 1 d . . .
C1A C 0.26545(11) 0.3279(5) 0.8603(3) 0.0415(13) Uani 1 1 d . . .
C2A C 0.27299(11) 0.2222(4) 0.9222(3) 0.0430(13) Uani 1 1 d . . .
H2A H 0.2665 0.1339 0.9101 0.052 Uiso 1 1 calc R . .
C3A C 0.30412(11) 0.2031(4) 1.0999(3) 0.0437(14) Uani 1 1 d . . .
H3AA H 0.3207 0.2571 1.1372 0.052 Uiso 1 1 calc R . .
H3BA H 0.3126 0.1172 1.0842 0.052 Uiso 1 1 calc R . .
C4A C 0.24657(12) 0.3360(4) 0.7629(4) 0.0469(14) Uani 1 1 d . . .
C5A C 0.23059(12) 0.3438(4) 0.6805(4) 0.0461(14) Uani 1 1 d . . .
C11A C 0.28089(11) 0.1815(4) 1.1678(3) 0.0406(13) Uani 1 1 d . . .
C12A C 0.27447(12) 0.2775(5) 1.2352(3) 0.0501(14) Uani 1 1 d . . .
H12A H 0.2847 0.3592 1.2391 0.060 Uiso 1 1 calc R . .
C13A C 0.25328(14) 0.2551(5) 1.2967(4) 0.0574(15) Uani 1 1 d . . .
H13A H 0.2491 0.3215 1.3427 0.069 Uiso 1 1 calc R . .
C14A C 0.23822(13) 0.1375(5) 1.2917(3) 0.0568(15) Uani 1 1 d . . .
H14A H 0.2237 0.1225 1.3346 0.068 Uiso 1 1 calc R . .
C15A C 0.24410(13) 0.0416(5) 1.2246(4) 0.0577(15) Uani 1 1 d . . .
H15A H 0.2336 -0.0396 1.2204 0.069 Uiso 1 1 calc R . .
C16A C 0.26552(13) 0.0643(4) 1.1631(3) 0.0521(15) Uani 1 1 d . . .
H16A H 0.2696 -0.0021 1.1170 0.063 Uiso 1 1 calc R . .
C21A C 0.21344(11) 0.3555(4) 0.5773(3) 0.0408(12) Uani 1 1 d . . .
C22A C 0.21590(11) 0.4696(4) 0.5225(3) 0.0507(14) Uani 1 1 d . . .
H22A H 0.2274 0.5411 0.5543 0.061 Uiso 1 1 calc R . .
C23A C 0.20160(12) 0.4801(5) 0.4213(3) 0.0488(14) Uani 1 1 d . . .
H23A H 0.2033 0.5588 0.3841 0.059 Uiso 1 1 calc R . .
C24A C 0.18509(11) 0.3774(4) 0.3748(3) 0.0423(12) Uani 1 1 d . . .
C25A C 0.18195(11) 0.2630(5) 0.4291(3) 0.0465(13) Uani 1 1 d . . .
H25A H 0.1703 0.1919 0.3971 0.056 Uiso 1 1 calc R . .
C26A C 0.19616(12) 0.2538(5) 0.5315(3) 0.0504(14) Uani 1 1 d . . .
H26A H 0.1938 0.1765 0.5697 0.060 Uiso 1 1 calc R . .
C27A C 0.17137(13) 0.3890(4) 0.2618(3) 0.0595(15) Uani 1 1 d . . .
H27A H 0.1584 0.4679 0.2516 0.071 Uiso 1 1 calc R . .
H27B H 0.1876 0.4006 0.2209 0.071 Uiso 1 1 calc R . .
C31A C 0.15086(13) 0.2473(4) 0.0080(3) 0.0477(14) Uani 1 1 d . . .
C32A C 0.13850(12) 0.2701(5) -0.0941(4) 0.0605(14) Uani 1 1 d . . .
H32A H 0.1195 0.3117 -0.1087 0.073 Uiso 1 1 calc R . .
C33A C 0.15219(18) 0.2362(6) -0.1746(5) 0.081(2) Uani 1 1 d . . .
H33A H 0.1427 0.2523 -0.2434 0.097 Uiso 1 1 calc R . .
C34A C 0.1801(2) 0.1777(7) -0.1539(6) 0.099(3) Uani 1 1 d . . .
H34A H 0.1900 0.1537 -0.2090 0.119 Uiso 1 1 calc R . .
C35A C 0.19353(16) 0.1543(5) -0.0558(6) 0.0831(19) Uani 1 1 d . . .
H35A H 0.2127 0.1139 -0.0427 0.100 Uiso 1 1 calc R . .
C36A C 0.17933(13) 0.1893(5) 0.0261(4) 0.0597(15) Uani 1 1 d . . .
H36A H 0.1890 0.1735 0.0947 0.072 Uiso 1 1 calc R . .
C41A C 0.10995(14) 0.4304(5) 0.1005(4) 0.0608(17) Uani 1 1 d . . .
C42A C 0.08719(16) 0.4610(7) 0.1546(5) 0.103(2) Uani 1 1 d . . .
H42A H 0.0816 0.3973 0.2003 0.123 Uiso 1 1 calc R . .
C43A C 0.0720(2) 0.5824(11) 0.1447(8) 0.143(4) Uani 1 1 d . . .
H43A H 0.0560 0.5999 0.1807 0.171 Uiso 1 1 calc R . .
C44A C 0.0812(2) 0.6724(9) 0.0823(8) 0.138(4) Uani 1 1 d . . .
H44A H 0.0711 0.7546 0.0750 0.165 Uiso 1 1 calc R . .
C45A C 0.1040(2) 0.6535(6) 0.0291(6) 0.113(3) Uani 1 1 d . . .
H45A H 0.1101 0.7211 -0.0123 0.136 Uiso 1 1 calc R . .
C46A C 0.11812(15) 0.5292(6) 0.0376(4) 0.089(2) Uani 1 1 d . . .
H46A H 0.1337 0.5125 -0.0006 0.106 Uiso 1 1 calc R . .
C51A C 0.10724(15) 0.1217(5) 0.1288(4) 0.0738(17) Uani 1 1 d . . .
C52A C 0.09700(19) 0.1167(7) 0.2337(5) 0.144(3) Uani 1 1 d . . .
H52A H 0.0849 0.1946 0.2419 0.173 Uiso 1 1 calc R . .
H52B H 0.1146 0.1148 0.2884 0.173 Uiso 1 1 calc R . .
H52C H 0.0850 0.0374 0.2378 0.173 Uiso 1 1 calc R . .
C53A C 0.12676(15) 0.0015(5) 0.1215(4) 0.092(2) Uani 1 1 d . . .
H53A H 0.1333 0.0008 0.0546 0.111 Uiso 1 1 calc R . .
H53B H 0.1152 -0.0784 0.1288 0.111 Uiso 1 1 calc R . .
H53C H 0.1443 0.0047 0.1763 0.111 Uiso 1 1 calc R . .
C54A C 0.08008(15) 0.1162(6) 0.0443(5) 0.131(3) Uani 1 1 d . . .
H54A H 0.0677 0.1947 0.0478 0.157 Uiso 1 1 calc R . .
H54B H 0.0683 0.0375 0.0531 0.157 Uiso 1 1 calc R . .
H54C H 0.0866 0.1129 -0.0226 0.157 Uiso 1 1 calc R . .
Si1B Si 0.47134(3) 0.21612(11) -0.18390(9) 0.0459(4) Uani 1 1 d . . .
O1B O 0.44757(8) 0.2109(3) -0.1030(2) 0.0499(9) Uani 1 1 d . . .
N1B N 0.31109(9) 0.2299(4) 0.5158(3) 0.0393(10) Uani 1 1 d . . .
N2B N 0.30681(9) 0.1009(4) 0.5010(3) 0.0490(11) Uani 1 1 d . . .
N3B N 0.32272(9) 0.0641(3) 0.4307(3) 0.0495(11) Uani 1 1 d . . .
C1B C 0.33730(11) 0.1716(4) 0.4021(3) 0.0402(13) Uani 1 1 d . . .
C2B C 0.32977(11) 0.2771(4) 0.4568(3) 0.0440(13) Uani 1 1 d . . .
H2B H 0.3364 0.3653 0.4535 0.053 Uiso 1 1 calc R . .
C3B C 0.29845(11) 0.2975(5) 0.5968(3) 0.0450(14) Uani 1 1 d . . .
H3AB H 0.2818 0.2443 0.6148 0.054 Uiso 1 1 calc R . .
H3BB H 0.2902 0.3833 0.5705 0.054 Uiso 1 1 calc R . .
C4B C 0.35579(12) 0.1642(4) 0.3258(3) 0.0424(13) Uani 1 1 d . . .
C5B C 0.37137(12) 0.1557(4) 0.2631(3) 0.0442(13) Uani 1 1 d . . .
C11B C 0.32140(10) 0.3195(4) 0.6916(3) 0.0385(12) Uani 1 1 d . . .
C12B C 0.32775(12) 0.2235(4) 0.7666(4) 0.0476(14) Uani 1 1 d . . .
H12B H 0.3171 0.1427 0.7586 0.057 Uiso 1 1 calc R . .
C13B C 0.34902(14) 0.2429(5) 0.8518(4) 0.0601(16) Uani 1 1 d . . .
H13B H 0.3534 0.1754 0.9018 0.072 Uiso 1 1 calc R . .
C14B C 0.36433(12) 0.3628(5) 0.8650(3) 0.0568(15) Uani 1 1 d . . .
H14B H 0.3788 0.3779 0.9248 0.068 Uiso 1 1 calc R . .
C15B C 0.35823(12) 0.4588(4) 0.7907(4) 0.0533(14) Uani 1 1 d . . .
H15B H 0.3687 0.5401 0.7992 0.064 Uiso 1 1 calc R . .
C16B C 0.33710(11) 0.4374(4) 0.7041(3) 0.0459(13) Uani 1 1 d . . .
H16B H 0.3332 0.5035 0.6528 0.055 Uiso 1 1 calc R . .
C21B C 0.38786(11) 0.1412(4) 0.1796(3) 0.0427(12) Uani 1 1 d . . .
C22B C 0.38597(10) 0.0250(4) 0.1238(3) 0.0468(13) Uani 1 1 d . . .
H22B H 0.3748 -0.0467 0.1436 0.056 Uiso 1 1 calc R . .
C23B C 0.40022(11) 0.0124(4) 0.0394(3) 0.0447(13) Uani 1 1 d . . .
H23B H 0.3985 -0.0673 0.0014 0.054 Uiso 1 1 calc R . .
C24B C 0.41695(11) 0.1152(4) 0.0101(3) 0.0412(12) Uani 1 1 d . . .
C25B C 0.41965(12) 0.2314(4) 0.0670(3) 0.0486(14) Uani 1 1 d . . .
H25B H 0.4312 0.3023 0.0478 0.058 Uiso 1 1 calc R . .
C26B C 0.40542(11) 0.2432(5) 0.1520(3) 0.0502(14) Uani 1 1 d . . .
H26B H 0.4077 0.3216 0.1915 0.060 Uiso 1 1 calc R . .
C27B C 0.42999(11) 0.1007(4) -0.0876(3) 0.0527(14) Uani 1 1 d . . .
H27C H 0.4425 0.0204 -0.0832 0.063 Uiso 1 1 calc R . .
H27D H 0.4135 0.0909 -0.1469 0.063 Uiso 1 1 calc R . .
C31B C 0.45122(12) 0.2485(4) -0.3176(3) 0.0466(13) Uani 1 1 d . . .
C32B C 0.42331(14) 0.3107(5) -0.3324(4) 0.0639(16) Uani 1 1 d . . .
H32B H 0.4136 0.3262 -0.2752 0.077 Uiso 1 1 calc R . .
C33B C 0.40949(15) 0.3504(5) -0.4302(5) 0.0788(18) Uani 1 1 d . . .
H33B H 0.3905 0.3927 -0.4393 0.095 Uiso 1 1 calc R . .
C34B C 0.42333(19) 0.3280(6) -0.5128(5) 0.088(2) Uani 1 1 d . . .
H34B H 0.4141 0.3567 -0.5792 0.106 Uiso 1 1 calc R . .
C35B C 0.44963(17) 0.2663(5) -0.5005(4) 0.077(2) Uani 1 1 d . . .
H35B H 0.4584 0.2478 -0.5594 0.092 Uiso 1 1 calc R . .
C36B C 0.46477(14) 0.2278(4) -0.4042(3) 0.0661(16) Uani 1 1 d . . .
H36B H 0.4840 0.1881 -0.3972 0.079 Uiso 1 1 calc R . .
C41B C 0.49145(12) 0.0557(4) -0.1810(3) 0.0461(13) Uani 1 1 d . . .
C42B C 0.51724(15) 0.0280(5) -0.1112(4) 0.0849(18) Uani 1 1 d . . .
H42B H 0.5256 0.0944 -0.0644 0.102 Uiso 1 1 calc R . .
C43B C 0.53102(14) -0.0931(6) -0.1079(5) 0.099(2) Uani 1 1 d . . .
H43B H 0.5482 -0.1101 -0.0572 0.118 Uiso 1 1 calc R . .
C44B C 0.52011(15) -0.1896(5) -0.1774(5) 0.0845(19) Uani 1 1 d . . .
H44B H 0.5301 -0.2717 -0.1771 0.101 Uiso 1 1 calc R . .
C45B C 0.49475(15) -0.1653(5) -0.2466(4) 0.0702(17) Uani 1 1 d . . .
H45B H 0.4864 -0.2325 -0.2928 0.084 Uiso 1 1 calc R . .
C46B C 0.48125(12) -0.0445(4) -0.2500(3) 0.0580(15) Uani 1 1 d . . .
H46B H 0.4642 -0.0284 -0.3014 0.070 Uiso 1 1 calc R . .
C51B C 0.49493(14) 0.3624(5) -0.1381(4) 0.0638(16) Uani 1 1 d . . .
C52B C 0.47692(16) 0.4867(5) -0.1667(4) 0.095(2) Uani 1 1 d . . .
H52D H 0.4588 0.4851 -0.1353 0.114 Uiso 1 1 calc R . .
H52E H 0.4712 0.4918 -0.2416 0.114 Uiso 1 1 calc R . .
H52F H 0.4891 0.5635 -0.1418 0.114 Uiso 1 1 calc R . .
C53B C 0.50447(14) 0.3620(5) -0.0188(4) 0.093(2) Uani 1 1 d . . .
H53D H 0.4866 0.3578 0.0135 0.112 Uiso 1 1 calc R . .
H53E H 0.5156 0.4427 0.0029 0.112 Uiso 1 1 calc R . .
H53F H 0.5172 0.2855 0.0020 0.112 Uiso 1 1 calc R . .
C54B C 0.52292(14) 0.3684(5) -0.1861(5) 0.099(2) Uani 1 1 d . . .
H54D H 0.5173 0.3677 -0.2611 0.119 Uiso 1 1 calc R . .
H54E H 0.5356 0.2922 -0.1639 0.119 Uiso 1 1 calc R . .
H54F H 0.5340 0.4493 -0.1643 0.119 Uiso 1 1 calc R . .

loop_
_atom_site_aniso_label
_atom_site_aniso_U_11
_atom_site_aniso_U_22
_atom_site_aniso_U_33
_atom_site_aniso_U_23
_atom_site_aniso_U_13
_atom_site_aniso_U_12
Si1A 0.0478(12) 0.0536(9) 0.0399(8) -0.0021(7) 0.0032(7) 0.0016(8)
O1A 0.064(3) 0.054(2) 0.0312(18) 0.0018(16) -0.0052(17) -0.0020(19)
N1A 0.057(3) 0.038(2) 0.031(2) -0.0009(19) 0.007(2) -0.001(2)
N2A 0.079(4) 0.040(3) 0.041(3) -0.005(2) -0.002(2) -0.003(2)
N3A 0.084(4) 0.039(2) 0.040(2) 0.000(2) 0.003(2) -0.004(2)
C1A 0.048(4) 0.048(3) 0.029(3) 0.000(2) 0.008(3) 0.003(3)
C2A 0.059(4) 0.039(3) 0.029(3) -0.001(2) 0.001(3) -0.003(3)
C3A 0.051(4) 0.045(3) 0.034(3) 0.001(2) 0.004(3) 0.005(3)
C4A 0.061(4) 0.043(3) 0.039(3) 0.002(2) 0.015(3) 0.006(3)
C5A 0.056(4) 0.049(3) 0.034(3) -0.003(2) 0.012(3) 0.009(3)
C11A 0.056(4) 0.036(3) 0.027(3) 0.002(2) 0.000(3) 0.009(3)
C12A 0.060(4) 0.047(3) 0.041(3) -0.007(2) 0.001(3) 0.001(3)
C13A 0.069(5) 0.067(4) 0.037(3) -0.011(3) 0.012(3) 0.010(3)
C14A 0.070(5) 0.061(3) 0.042(3) 0.009(3) 0.018(3) 0.002(3)
C15A 0.073(5) 0.042(3) 0.061(3) 0.003(3) 0.018(3) -0.002(3)
C16A 0.078(5) 0.039(3) 0.041(3) 0.001(2) 0.014(3) 0.013(3)
C21A 0.051(4) 0.046(3) 0.025(3) 0.002(2) 0.004(2) 0.008(3)
C22A 0.068(4) 0.041(3) 0.042(3) -0.003(2) 0.006(3) -0.004(3)
C23A 0.065(4) 0.043(3) 0.037(3) 0.004(2) 0.005(2) -0.006(3)
C24A 0.046(4) 0.048(3) 0.033(3) 0.004(2) 0.007(2) 0.008(3)
C25A 0.045(4) 0.054(3) 0.037(3) -0.006(3) -0.003(3) -0.001(3)
C26A 0.064(4) 0.053(3) 0.035(3) 0.009(2) 0.011(3) 0.001(3)
C27A 0.081(5) 0.057(3) 0.035(3) 0.007(2) -0.003(3) 0.000(3)
C31A 0.055(4) 0.047(3) 0.040(3) -0.006(2) 0.004(3) -0.006(3)
C32A 0.069(4) 0.073(3) 0.039(3) -0.007(3) 0.010(3) -0.005(3)
C33A 0.119(7) 0.078(4) 0.050(4) -0.017(3) 0.025(4) -0.022(5)
C34A 0.128(8) 0.100(6) 0.086(6) -0.032(5) 0.064(6) -0.024(5)
C35A 0.080(5) 0.068(4) 0.111(5) -0.016(4) 0.045(5) -0.003(3)
C36A 0.055(5) 0.064(4) 0.060(4) -0.005(3) 0.008(3) -0.001(3)
C41A 0.066(5) 0.063(4) 0.050(3) -0.011(3) 0.001(3) 0.009(3)
C42A 0.074(5) 0.110(5) 0.124(6) -0.030(4) 0.017(4) 0.027(4)
C43A 0.086(7) 0.162(10) 0.185(10) -0.065(8) 0.036(7) -0.002(7)
C44A 0.064(7) 0.109(7) 0.211(11) -0.083(7) -0.056(7) 0.034(6)
C45A 0.130(8) 0.048(4) 0.148(7) -0.005(4) -0.016(6) 0.012(5)
C46A 0.110(6) 0.058(4) 0.093(5) -0.010(3) 0.005(4) 0.020(4)
C51A 0.073(5) 0.071(4) 0.074(4) -0.001(3) 0.004(4) -0.019(4)
C52A 0.162(8) 0.167(7) 0.121(6) 0.009(5) 0.072(6) -0.053(6)
C53A 0.103(6) 0.060(4) 0.109(5) 0.016(4) 0.004(4) -0.016(4)
C54A 0.090(6) 0.097(5) 0.176(7) 0.033(5) -0.061(5) -0.045(4)
Si1B 0.0488(11) 0.0486(8) 0.0434(8) 0.0002(7) 0.0162(7) -0.0016(7)
O1B 0.056(3) 0.056(2) 0.0428(19) -0.0049(15) 0.0230(18) -0.0069(18)
N1B 0.052(3) 0.039(2) 0.030(2) 0.0094(18) 0.013(2) 0.0035(19)
N2B 0.073(3) 0.033(2) 0.047(2) 0.0021(19) 0.027(2) 0.001(2)
N3B 0.065(3) 0.038(2) 0.052(2) -0.0024(19) 0.027(2) 0.001(2)
C1B 0.052(4) 0.041(3) 0.029(3) 0.003(2) 0.011(3) 0.006(3)
C2B 0.054(4) 0.040(3) 0.039(3) 0.006(2) 0.009(3) -0.006(3)
C3B 0.048(4) 0.051(3) 0.041(3) 0.002(2) 0.022(3) 0.004(3)
C4B 0.050(4) 0.047(3) 0.032(3) 0.005(2) 0.011(3) 0.008(2)
C5B 0.052(4) 0.050(3) 0.029(3) 0.001(2) 0.004(3) 0.004(3)
C11B 0.043(4) 0.043(3) 0.032(3) 0.002(2) 0.012(2) 0.004(2)
C12B 0.062(4) 0.036(3) 0.049(3) 0.007(2) 0.020(3) -0.005(3)
C13B 0.073(5) 0.058(4) 0.049(3) 0.024(3) 0.010(3) 0.007(3)
C14B 0.067(4) 0.063(3) 0.039(3) 0.003(3) 0.005(3) 0.016(3)
C15B 0.064(4) 0.038(3) 0.057(3) -0.001(3) 0.008(3) 0.008(3)
C16B 0.057(4) 0.039(3) 0.043(3) 0.006(2) 0.013(3) 0.002(3)
C21B 0.042(4) 0.056(3) 0.029(3) 0.003(2) 0.006(2) 0.002(3)
C22B 0.056(4) 0.049(3) 0.037(3) 0.001(2) 0.010(3) -0.007(3)
C23B 0.054(4) 0.041(3) 0.041(3) -0.006(2) 0.017(2) 0.001(3)
C24B 0.047(4) 0.046(3) 0.033(3) -0.003(2) 0.011(2) -0.002(2)
C25B 0.065(4) 0.044(3) 0.038(3) 0.002(3) 0.013(3) -0.007(3)
C26B 0.069(4) 0.052(3) 0.032(3) -0.004(2) 0.013(3) -0.001(3)
C27B 0.069(4) 0.051(3) 0.043(3) -0.005(2) 0.023(3) -0.009(3)
C31B 0.052(4) 0.046(3) 0.045(3) 0.006(2) 0.015(3) 0.002(3)
C32B 0.078(5) 0.056(3) 0.059(4) 0.003(3) 0.014(3) 0.013(3)
C33B 0.075(5) 0.063(4) 0.091(5) 0.020(4) -0.006(5) 0.012(3)
C34B 0.117(7) 0.077(4) 0.062(4) 0.026(4) -0.011(5) 0.004(4)
C35B 0.131(7) 0.067(4) 0.035(3) 0.007(3) 0.019(4) -0.021(4)
C36B 0.096(5) 0.063(3) 0.041(3) 0.013(3) 0.018(3) -0.009(3)
C41B 0.050(4) 0.048(3) 0.041(3) 0.003(2) 0.011(3) -0.002(3)
C42B 0.086(5) 0.063(4) 0.093(4) -0.018(3) -0.019(3) 0.011(4)
C43B 0.086(6) 0.073(4) 0.119(5) -0.001(4) -0.035(4) 0.031(4)
C44B 0.083(6) 0.053(3) 0.120(5) 0.011(4) 0.025(4) 0.009(4)
C45B 0.091(5) 0.052(3) 0.068(4) 0.004(3) 0.016(4) 0.012(3)
C46B 0.084(5) 0.044(3) 0.045(3) -0.002(2) 0.007(3) -0.005(3)
C51B 0.070(5) 0.050(3) 0.078(4) -0.007(3) 0.032(3) -0.009(3)
C52B 0.117(7) 0.049(3) 0.122(5) -0.015(4) 0.027(4) -0.010(4)
C53B 0.096(5) 0.105(5) 0.078(4) -0.029(3) 0.013(4) -0.029(4)
C54B 0.087(6) 0.083(4) 0.137(6) -0.022(4) 0.048(5) -0.033(4)

loop_
_atom_type_symbol
_atom_type_description
_atom_type_scat_dispersion_real
_atom_type_scat_dispersion_imag
_atom_type_scat_source
C C 0.0033 0.0016 'International Tables Vol C Tables 4.2.6.8 and 6.1.1.4'
H H 0.0000 0.0000 'International Tables Vol C Tables 4.2.6.8 and 6.1.1.4'
N N 0.0061 0.0033 'International Tables Vol C Tables 4.2.6.8 and 6.1.1.4'
O O 0.0106 0.0060 'International Tables Vol C Tables 4.2.6.8 and 6.1.1.4'
Si Si 0.0817 0.0704 'International Tables Vol C Tables 4.2.6.8 and 6.1.1.4'

loop_
_geom_angle_atom_site_label_1
_geom_angle_atom_site_label_2
_geom_angle_atom_site_label_3
_geom_angle
_geom_angle_site_symmetry_1
_geom_angle_site_symmetry_3
_geom_angle_publ_flag
O1A Si1A C41A 108.9(2) . . ?
O1A Si1A C31A 110.5(2) . . ?
C41A Si1A C31A 109.5(2) . . ?
O1A Si1A C51A 104.2(2) . . ?
C41A Si1A C51A 115.8(3) . . ?
C31A Si1A C51A 107.8(2) . . ?
C27A O1A Si1A 123.8(3) . . ?
C2A N1A N2A 110.7(4) . . ?
C2A N1A C3A 129.4(4) . . ?
N2A N1A C3A 119.4(4) . . ?
N3A N2A N1A 107.5(4) . . ?
N2A N3A C1A 107.8(3) . . ?
N3A C1A C2A 108.9(4) . . ?
N3A C1A C4A 121.1(4) . . ?
C2A C1A C4A 129.9(5) . . ?
N1A C2A C1A 105.0(4) . . ?
N1A C3A C11A 111.8(4) . . ?
C5A C4A C1A 179.5(6) . . ?
C4A C5A C21A 175.3(5) . . ?
C16A C11A C12A 118.6(5) . . ?
C16A C11A C3A 119.8(4) . . ?
C12A C11A C3A 121.6(5) . . ?
C13A C12A C11A 120.4(5) . . ?
C14A C13A C12A 120.4(5) . . ?
C13A C14A C15A 120.0(5) . . ?
C14A C15A C16A 119.4(5) . . ?
C11A C16A C15A 121.1(4) . . ?
C26A C21A C22A 119.5(4) . . ?
C26A C21A C5A 121.6(4) . . ?
C22A C21A C5A 118.8(4) . . ?
C21A C22A C23A 120.2(4) . . ?
C24A C23A C22A 120.2(4) . . ?
C23A C24A C25A 120.4(4) . . ?
C23A C24A C27A 118.8(4) . . ?
C25A C24A C27A 120.8(4) . . ?
C24A C25A C26A 119.1(5) . . ?
C21A C26A C25A 120.6(4) . . ?
O1A C27A C24A 112.0(4) . . ?
C32A C31A C36A 116.3(5) . . ?
C32A C31A Si1A 124.2(4) . . ?
C36A C31A Si1A 119.2(4) . . ?
C33A C32A C31A 123.6(6) . . ?
C32A C33A C34A 118.5(6) . . ?
C35A C34A C33A 120.7(7) . . ?
C34A C35A C36A 120.4(7) . . ?
C35A C36A C31A 120.4(6) . . ?
C42A C41A C46A 116.2(5) . . ?
C42A C41A Si1A 122.5(5) . . ?
C46A C41A Si1A 121.1(4) . . ?
C41A C42A C43A 122.9(8) . . ?
C44A C43A C42A 117.2(10) . . ?
C43A C44A C45A 124.2(10) . . ?
C44A C45A C46A 117.4(8) . . ?
C41A C46A C45A 121.9(7) . . ?
C54A C51A C53A 109.3(5) . . ?
C54A C51A C52A 109.3(6) . . ?
C53A C51A C52A 107.4(5) . . ?
C54A C51A Si1A 111.6(4) . . ?
C53A C51A Si1A 108.0(4) . . ?
C52A C51A Si1A 111.0(4) . . ?
O1B Si1B C41B 109.29(18) . . ?
O1B Si1B C51B 102.6(2) . . ?
C41B Si1B C51B 116.0(3) . . ?
O1B Si1B C31B 110.6(2) . . ?
C41B Si1B C31B 109.3(2) . . ?
C51B Si1B C31B 108.9(2) . . ?
C27B O1B Si1B 124.7(3) . . ?
C2B N1B N2B 111.0(4) . . ?
C2B N1B C3B 128.5(4) . . ?
N2B N1B C3B 120.1(4) . . ?
N3B N2B N1B 107.3(3) . . ?
N2B N3B C1B 108.3(3) . . ?
N3B C1B C2B 107.8(4) . . ?
N3B C1B C4B 121.8(4) . . ?
C2B C1B C4B 130.4(5) . . ?
N1B C2B C1B 105.5(4) . . ?
N1B C3B C11B 112.2(4) . . ?
C5B C4B C1B 178.7(5) . . ?
C4B C5B C21B 174.4(5) . . ?
C12B C11B C16B 118.9(4) . . ?
C12B C11B C3B 121.4(4) . . ?
C16B C11B C3B 119.7(4) . . ?
C13B C12B C11B 121.2(5) . . ?
C12B C13B C14B 119.6(5) . . ?
C15B C14B C13B 119.6(5) . . ?
C16B C15B C14B 120.3(5) . . ?
C15B C16B C11B 120.3(4) . . ?
C22B C21B C26B 118.7(4) . . ?
C22B C21B C5B 120.1(4) . . ?
C26B C21B C5B 121.2(4) . . ?
C23B C22B C21B 120.7(4) . . ?
C24B C23B C22B 120.5(4) . . ?
C23B C24B C25B 119.4(4) . . ?
C23B C24B C27B 118.5(4) . . ?
C25B C24B C27B 122.0(4) . . ?
C26B C25B C24B 119.8(4) . . ?
C25B C26B C21B 120.7(4) . . ?
O1B C27B C24B 111.0(3) . . ?
C32B C31B C36B 117.7(5) . . ?
C32B C31B Si1B 119.6(4) . . ?
C36B C31B Si1B 122.2(4) . . ?
C33B C32B C31B 120.8(5) . . ?
C34B C33B C32B 119.8(6) . . ?
C35B C34B C33B 120.2(6) . . ?
C34B C35B C36B 122.2(6) . . ?
C35B C36B C31B 119.1(6) . . ?
C42B C41B C46B 115.7(5) . . ?
C42B C41B Si1B 122.9(4) . . ?
C46B C41B Si1B 121.3(4) . . ?
C43B C42B C41B 121.9(5) . . ?
C44B C43B C42B 120.4(6) . . ?
C45B C44B C43B 119.0(6) . . ?
C44B C45B C46B 120.3(6) . . ?
C45B C46B C41B 122.6(5) . . ?
C54B C51B C52B 108.4(5) . . ?
C54B C51B C53B 108.4(5) . . ?
C52B C51B C53B 107.3(4) . . ?
C54B C51B Si1B 111.7(4) . . ?
C52B C51B Si1B 109.2(4) . . ?
C53B C51B Si1B 111.6(3) . . ?

loop_
_geom_bond_atom_site_label_1
_geom_bond_atom_site_label_2
_geom_bond_distance
_geom_bond_site_symmetry_2
_geom_bond_publ_flag
Si1A O1A 1.639(3) . ?
Si1A C41A 1.850(6) . ?
Si1A C31A 1.859(5) . ?
Si1A C51A 1.888(6) . ?
O1A C27A 1.408(5) . ?
N1A C2A 1.329(6) . ?
N1A N2A 1.342(4) . ?
N1A C3A 1.470(6) . ?
N2A N3A 1.315(5) . ?
N3A C1A 1.354(5) . ?
C1A C2A 1.358(5) . ?
C1A C4A 1.421(6) . ?
C3A C11A 1.511(6) . ?
C4A C5A 1.202(6) . ?
C5A C21A 1.453(6) . ?
C11A C16A 1.377(6) . ?
C11A C12A 1.385(6) . ?
C12A C13A 1.379(7) . ?
C13A C14A 1.373(7) . ?
C14A C15A 1.375(6) . ?
C15A C16A 1.388(7) . ?
C21A C26A 1.374(6) . ?
C21A C22A 1.383(5) . ?
C22A C23A 1.387(5) . ?
C23A C24A 1.367(6) . ?
C24A C25A 1.387(6) . ?
C24A C27A 1.521(5) . ?
C25A C26A 1.398(6) . ?
C31A C32A 1.389(6) . ?
C31A C36A 1.401(7) . ?
C32A C33A 1.365(7) . ?
C33A C34A 1.382(9) . ?
C34A C35A 1.355(9) . ?
C35A C36A 1.397(8) . ?
C41A C42A 1.387(8) . ?
C41A C46A 1.394(7) . ?
C42A C43A 1.407(10) . ?
C43A C44A 1.345(11) . ?
C44A C45A 1.358(11) . ?
C45A C46A 1.414(8) . ?
C51A C54A 1.514(7) . ?
C51A C53A 1.522(7) . ?
C51A C52A 1.536(7) . ?
Si1B O1B 1.643(3) . ?
Si1B C41B 1.866(5) . ?
Si1B C51B 1.871(5) . ?
Si1B C31B 1.873(5) . ?
O1B C27B 1.410(5) . ?
N1B C2B 1.335(5) . ?
N1B N2B 1.335(4) . ?
N1B C3B 1.468(6) . ?
N2B N3B 1.324(4) . ?
N3B C1B 1.365(5) . ?
C1B C2B 1.369(5) . ?
C1B C4B 1.418(6) . ?
C3B C11B 1.501(6) . ?
C4B C5B 1.180(6) . ?
C5B C21B 1.442(6) . ?
C11B C12B 1.385(6) . ?
C11B C16B 1.390(6) . ?
C12B C13B 1.364(7) . ?
C13B C14B 1.399(6) . ?
C14B C15B 1.379(6) . ?
C15B C16B 1.377(6) . ?
C21B C22B 1.388(5) . ?
C21B C26B 1.393(6) . ?
C22B C23B 1.386(5) . ?
C23B C24B 1.385(6) . ?
C24B C25B 1.395(5) . ?
C24B C27B 1.515(5) . ?
C25B C26B 1.392(6) . ?
C31B C32B 1.397(7) . ?
C31B C36B 1.404(6) . ?
C32B C33B 1.394(7) . ?
C33B C34B 1.368(8) . ?
C34B C35B 1.332(9) . ?
C35B C36B 1.395(7) . ?
C41B C42B 1.387(7) . ?
C41B C46B 1.392(6) . ?
C42B C43B 1.378(7) . ?
C43B C44B 1.377(7) . ?
C44B C45B 1.363(8) . ?
C45B C46B 1.370(6) . ?
C51B C54B 1.513(7) . ?
C51B C52B 1.517(7) . ?
C51B C53B 1.561(7) . ?

loop_
_geom_torsion_atom_site_label_1
_geom_torsion_atom_site_label_2
_geom_torsion_atom_site_label_3
_geom_torsion_atom_site_label_4
_geom_torsion
_geom_torsion_site_symmetry_1
_geom_torsion_site_symmetry_2
_geom_torsion_site_symmetry_3
_geom_torsion_site_symmetry_4
_geom_torsion_publ_flag
C41A Si1A O1A C27A -40.4(4) . . . . ?
C31A Si1A O1A C27A 79.9(4) . . . . ?
C51A Si1A O1A C27A -164.5(4) . . . . ?
C2A N1A N2A N3A -1.2(5) . . . . ?
C3A N1A N2A N3A -174.6(4) . . . . ?
N1A N2A N3A C1A 1.5(5) . . . . ?
N2A N3A C1A C2A -1.3(5) . . . . ?
N2A N3A C1A C4A 179.6(4) . . . . ?
N2A N1A C2A C1A 0.4(5) . . . . ?
C3A N1A C2A C1A 173.0(4) . . . . ?
N3A C1A C2A N1A 0.5(6) . . . . ?
C4A C1A C2A N1A 179.5(5) . . . . ?
C2A N1A C3A C11A -72.8(6) . . . . ?
N2A N1A C3A C11A 99.2(5) . . . . ?
N3A C1A C4A C5A -19(53) . . . . ?
C2A C1A C4A C5A 162(100) . . . . ?
C1A C4A C5A C21A 87(53) . . . . ?
N1A C3A C11A C16A 93.7(5) . . . . ?
N1A C3A C11A C12A -86.1(5) . . . . ?
C16A C11A C12A C13A 0.5(7) . . . . ?
C3A C11A C12A C13A -179.7(4) . . . . ?
C11A C12A C13A C14A -0.1(8) . . . . ?
C12A C13A C14A C15A -0.5(8) . . . . ?
C13A C14A C15A C16A 0.6(8) . . . . ?
C12A C11A C16A C15A -0.3(7) . . . . ?
C3A C11A C16A C15A 179.9(5) . . . . ?
C14A C15A C16A C11A -0.3(8) . . . . ?
C4A C5A C21A C26A 121(6) . . . . ?
C4A C5A C21A C22A -56(6) . . . . ?
C26A C21A C22A C23A -1.5(7) . . . . ?
C5A C21A C22A C23A 175.2(4) . . . . ?
C21A C22A C23A C24A -0.3(7) . . . . ?
C22A C23A C24A C25A 1.4(7) . . . . ?
C22A C23A C24A C27A -176.1(4) . . . . ?
C23A C24A C25A C26A -0.6(7) . . . . ?
C27A C24A C25A C26A 176.8(5) . . . . ?
C22A C21A C26A C25A 2.3(7) . . . . ?
C5A C21A C26A C25A -174.4(5) . . . . ?
C24A C25A C26A C21A -1.2(7) . . . . ?
Si1A O1A C27A C24A 165.3(3) . . . . ?
C23A C24A C27A O1A -178.1(4) . . . . ?
C25A C24A C27A O1A 4.4(7) . . . . ?
O1A Si1A C31A C32A -163.8(4) . . . . ?
C41A Si1A C31A C32A -43.9(5) . . . . ?
C51A Si1A C31A C32A 82.9(4) . . . . ?
O1A Si1A C31A C36A 22.9(4) . . . . ?
C41A Si1A C31A C36A 142.7(4) . . . . ?
C51A Si1A C31A C36A -90.4(4) . . . . ?
C36A C31A C32A C33A 1.8(7) . . . . ?
Si1A C31A C32A C33A -171.7(4) . . . . ?
C31A C32A C33A C34A -1.1(9) . . . . ?
C32A C33A C34A C35A 0.2(10) . . . . ?
C33A C34A C35A C36A -0.1(10) . . . . ?
C34A C35A C36A C31A 0.9(8) . . . . ?
C32A C31A C36A C35A -1.6(7) . . . . ?
Si1A C31A C36A C35A 172.3(4) . . . . ?
O1A Si1A C41A C42A -75.6(6) . . . . ?
C31A Si1A C41A C42A 163.6(5) . . . . ?
C51A Si1A C41A C42A 41.4(6) . . . . ?
O1A Si1A C41A C46A 99.5(4) . . . . ?
C31A Si1A C41A C46A -21.3(5) . . . . ?
C51A Si1A C41A C46A -143.5(5) . . . . ?
C46A C41A C42A C43A 2.5(10) . . . . ?
Si1A C41A C42A C43A 177.8(6) . . . . ?
C41A C42A C43A C44A -2.4(13) . . . . ?
C42A C43A C44A C45A -0.2(14) . . . . ?
C43A C44A C45A C46A 2.3(13) . . . . ?
C42A C41A C46A C45A -0.2(9) . . . . ?
Si1A C41A C46A C45A -175.6(5) . . . . ?
C44A C45A C46A C41A -2.1(10) . . . . ?
O1A Si1A C51A C54A 168.6(4) . . . . ?
C41A Si1A C51A C54A 49.1(5) . . . . ?
C31A Si1A C51A C54A -73.9(5) . . . . ?
O1A Si1A C51A C53A -71.2(4) . . . . ?
C41A Si1A C51A C53A 169.3(4) . . . . ?
C31A Si1A C51A C53A 46.2(5) . . . . ?
O1A Si1A C51A C52A 46.4(5) . . . . ?
C41A Si1A C51A C52A -73.2(5) . . . . ?
C31A Si1A C51A C52A 163.8(5) . . . . ?
C41B Si1B O1B C27B -39.3(4) . . . . ?
C51B Si1B O1B C27B -162.9(4) . . . . ?
C31B Si1B O1B C27B 81.1(4) . . . . ?
C2B N1B N2B N3B -0.6(5) . . . . ?
C3B N1B N2B N3B -174.4(4) . . . . ?
N1B N2B N3B C1B 0.5(5) . . . . ?
N2B N3B C1B C2B -0.3(5) . . . . ?
N2B N3B C1B C4B -178.7(4) . . . . ?
N2B N1B C2B C1B 0.4(5) . . . . ?
C3B N1B C2B C1B 173.5(4) . . . . ?
N3B C1B C2B N1B 0.0(5) . . . . ?
C4B C1B C2B N1B 178.2(5) . . . . ?
C2B N1B C3B C11B -72.4(6) . . . . ?
N2B N1B C3B C11B 100.2(5) . . . . ?
N3B C1B C4B C5B -40(27) . . . . ?
C2B C1B C4B C5B 142(26) . . . . ?
C1B C4B C5B C21B 101(27) . . . . ?
N1B C3B C11B C12B -85.3(5) . . . . ?
N1B C3B C11B C16B 93.4(5) . . . . ?
C16B C11B C12B C13B 0.0(7) . . . . ?
C3B C11B C12B C13B 178.7(5) . . . . ?
C11B C12B C13B C14B 1.3(8) . . . . ?
C12B C13B C14B C15B -1.5(8) . . . . ?
C13B C14B C15B C16B 0.4(7) . . . . ?
C14B C15B C16B C11B 0.9(8) . . . . ?
C12B C11B C16B C15B -1.1(7) . . . . ?
C3B C11B C16B C15B -179.9(4) . . . . ?
C4B C5B C21B C22B -51(5) . . . . ?
C4B C5B C21B C26B 127(5) . . . . ?
C26B C21B C22B C23B -2.7(7) . . . . ?
C5B C21B C22B C23B 176.1(4) . . . . ?
C21B C22B C23B C24B 0.9(7) . . . . ?
C22B C23B C24B C25B 0.7(7) . . . . ?
C22B C23B C24B C27B -175.1(4) . . . . ?
C23B C24B C25B C26B -0.4(7) . . . . ?
C27B C24B C25B C26B 175.3(5) . . . . ?
C24B C25B C26B C21B -1.6(8) . . . . ?
C22B C21B C26B C25B 3.1(7) . . . . ?
C5B C21B C26B C25B -175.7(5) . . . . ?
Si1B O1B C27B C24B 165.0(3) . . . . ?
C23B C24B C27B O1B -177.0(4) . . . . ?
C25B C24B C27B O1B 7.3(6) . . . . ?
O1B Si1B C31B C32B 23.5(5) . . . . ?
C41B Si1B C31B C32B 143.8(4) . . . . ?
C51B Si1B C31B C32B -88.5(4) . . . . ?
O1B Si1B C31B C36B -164.8(4) . . . . ?
C41B Si1B C31B C36B -44.5(4) . . . . ?
C51B Si1B C31B C36B 83.2(4) . . . . ?
C36B C31B C32B C33B 0.1(7) . . . . ?
Si1B C31B C32B C33B 172.2(4) . . . . ?
C31B C32B C33B C34B 0.1(8) . . . . ?
C32B C33B C34B C35B 1.3(10) . . . . ?
C33B C34B C35B C36B -3.1(10) . . . . ?
C34B C35B C36B C31B 3.4(9) . . . . ?
C32B C31B C36B C35B -1.8(7) . . . . ?
Si1B C31B C36B C35B -173.6(4) . . . . ?
O1B Si1B C41B C42B -86.6(5) . . . . ?
C51B Si1B C41B C42B 28.7(5) . . . . ?
C31B Si1B C41B C42B 152.3(4) . . . . ?
O1B Si1B C41B C46B 93.5(4) . . . . ?
C51B Si1B C41B C46B -151.2(4) . . . . ?
C31B Si1B C41B C46B -27.7(4) . . . . ?
C46B C41B C42B C43B -2.7(8) . . . . ?
Si1B C41B C42B C43B 177.3(5) . . . . ?
C41B C42B C43B C44B 2.7(10) . . . . ?
C42B C43B C44B C45B -2.8(10) . . . . ?
C43B C44B C45B C46B 3.2(9) . . . . ?
C44B C45B C46B C41B -3.5(8) . . . . ?
C42B C41B C46B C45B 3.1(7) . . . . ?
Si1B C41B C46B C45B -176.9(4) . . . . ?
O1B Si1B C51B C54B 166.9(4) . . . . ?
C41B Si1B C51B C54B 47.9(5) . . . . ?
C31B Si1B C51B C54B -75.9(5) . . . . ?
O1B Si1B C51B C52B -73.2(4) . . . . ?
C41B Si1B C51B C52B 167.8(3) . . . . ?
C31B Si1B C51B C52B 44.0(4) . . . . ?
O1B Si1B C51B C53B 45.3(4) . . . . ?
C41B Si1B C51B C53B -73.7(4) . . . . ?
C31B Si1B C51B C53B 162.5(4) . . . . ?
